data_4339559
loop_
_publ_author_name
'Chai, Wen-Xiang'
'Wu, Li-Ming'
'Li, Jun-Qian'
'Chen, Ling'

_publ_section_title
;
 A series of new copper iodobismuthates: structural relationships, optical
 band gaps affected by dimensionality, and distinct thermal stabilities.
;
_journal_issue 21
_journal_name_full 'Inorganic chemistry'
_journal_page_first 8698
_journal_page_last 8704
_journal_paper_doi 10.1021/ic700904d
_journal_volume 46
_journal_year 2007
_chemical_formula_moiety 'C8 H12 Cu N4,Bi Cu I5'
_chemical_formula_sum 'C8 H12 Bi Cu2 I5 N4'
_chemical_formula_weight 1134.80
_chemical_name_common 'compound 3'
_chemical_name_systematic
;
 ?
;
_space_group_IT_number 2
_symmetry_cell_setting triclinic
_symmetry_space_group_name_Hall '-P 1'
_symmetry_space_group_name_H-M 'P -1'
_atom_sites_solution_hydrogens geom
_atom_sites_solution_primary direct
_atom_sites_solution_secondary difmap
_audit_creation_method SHELXL-97
_cell_angle_alpha 111.406(5)
_cell_angle_beta 90.506(6)
_cell_angle_gamma 90.458(5)
_cell_formula_units_Z 2
_cell_length_a 8.340(4)
_cell_length_b 11.000(6)
_cell_length_c 13.342(7)
_cell_measurement_reflns_used 3178
_cell_measurement_temperature 295(2)
_cell_measurement_theta_max 25.0264
_cell_measurement_theta_min 3.0043
_cell_volume 1139.4(10)
_computing_cell_refinement 'CrystalClear (Rigaku Corp., 2000)'
_computing_data_collection 'CrystalClear (Rigaku Corp., 2000)'
_computing_data_reduction 'CrystalClear (Rigaku Corp., 2000)'
_computing_structure_refinement 'SHELXL-97 (Sheldrick, 1997)'
_computing_structure_solution 'SHELXS-97 (Sheldrick, 1990)'
_diffrn_ambient_temperature 295(2)
_diffrn_detector_area_resol_mean 14.6306
_diffrn_measured_fraction_theta_full 0.990
_diffrn_measured_fraction_theta_max 0.990
_diffrn_measurement_device_type 'Mercury70 (2x2 bin mode)'
_diffrn_measurement_method CCD_Profile_fitting
_diffrn_radiation_monochromator graphite
_diffrn_radiation_source 'fine-focus sealed tube'
_diffrn_radiation_type MoK\a
_diffrn_radiation_wavelength 0.71073
_diffrn_reflns_av_R_equivalents 0.0632
_diffrn_reflns_av_sigmaI/netI 0.0965
_diffrn_reflns_limit_h_max 9
_diffrn_reflns_limit_h_min -8
_diffrn_reflns_limit_k_max 12
_diffrn_reflns_limit_k_min -13
_diffrn_reflns_limit_l_max 15
_diffrn_reflns_limit_l_min -15
_diffrn_reflns_number 7214
_diffrn_reflns_theta_full 25.02
_diffrn_reflns_theta_max 25.02
_diffrn_reflns_theta_min 3.00
_exptl_absorpt_coefficient_mu 16.323
_exptl_absorpt_correction_T_max 0.2084
_exptl_absorpt_correction_T_min 0.1057
_exptl_absorpt_correction_type multi-scan
_exptl_crystal_colour black
_exptl_crystal_density_diffrn 3.308
_exptl_crystal_density_method 'not measured'
_exptl_crystal_description block
_exptl_crystal_F_000 988
_exptl_crystal_size_max 0.25
_exptl_crystal_size_mid 0.18
_exptl_crystal_size_min 0.14
_refine_diff_density_max 2.187
_refine_diff_density_min -2.462
_refine_diff_density_rms 0.349
_refine_ls_extinction_coef 0.0055(3)
_refine_ls_extinction_expression Fc^*^=kFc[1+0.001xFc^2^\l^3^/sin(2\q)]^-1/4^
_refine_ls_extinction_method SHELXL
_refine_ls_goodness_of_fit_ref 1.015
_refine_ls_hydrogen_treatment constr
_refine_ls_matrix_type full
_refine_ls_number_parameters 186
_refine_ls_number_reflns 3978
_refine_ls_number_restraints 0
_refine_ls_restrained_S_all 1.015
_refine_ls_R_factor_all 0.0591
_refine_ls_R_factor_gt 0.0503
_refine_ls_shift/su_max 0.001
_refine_ls_shift/su_mean 0.000
_refine_ls_structure_factor_coef Fsqd
_refine_ls_weighting_details 'calc w=1/[\s^2^(Fo^2^)+(0.0609P)^2^+0.0000P] where P=(Fo^2^+2Fc^2^)/3'
_refine_ls_weighting_scheme calc
_refine_ls_wR_factor_gt 0.1334
_refine_ls_wR_factor_ref 0.1482
_reflns_number_gt 2997
_reflns_number_total 3978
_reflns_threshold_expression >2sigma(I)
_cod_data_source_file ic700904d-file004.cif
_cod_data_source_block 3.CIF
_cod_depositor_comments
;
The following automatic conversions were performed:

'_exptl_absorpt_correction_type' value 'Multi-scan' changed to
'multi-scan' according to
/usr/data/users/saulius/automatic-downloads/retrospective/ACS/lib/dictionaries/cif_core.dic
dictionary named 'cif_core.dic' version 2.4.2 from 2011-04-26.

Automatic conversion script
Id: cif_fix_values 2281 2013-09-26 08:29:07Z andrius 
;
_cod_original_cell_volume 1139.3(10)
_cod_original_sg_symbol_H-M P-1
_cod_database_code 4339559

loop_
_symmetry_equiv_pos_as_xyz
'x, y, z'
'-x, -y, -z'

loop_
_atom_site_label
_atom_site_type_symbol
_atom_site_fract_x
_atom_site_fract_y
_atom_site_fract_z
_atom_site_U_iso_or_equiv
_atom_site_adp_type
_atom_site_occupancy
_atom_site_symmetry_multiplicity
_atom_site_calc_flag
_atom_site_refinement_flags
Bi1 Bi 0.35096(7) 0.09887(6) 0.66230(5) 0.0318(2) Uani 1 1 d .
I1 I 0.38129(18) 0.11499(15) 0.88526(10) 0.0589(4) Uani 1 1 d .
I2 I 0.06104(14) 0.26941(12) 0.70915(10) 0.0439(4) Uani 1 1 d .
I3 I 0.56990(14) 0.34456(12) 0.70115(10) 0.0444(4) Uani 1 1 d .
I4 I 0.16561(15) -0.15370(12) 0.59913(9) 0.0440(3) Uani 1 1 d .
I5 I 0.31772(13) 0.05683(11) 0.40249(8) 0.0344(3) Uani 1 1 d .
Cu1 Cu 0.7917(3) 0.1747(3) 0.60052(19) 0.0543(7) Uani 1 1 d .
Cu2 Cu 0.0160(3) 0.3252(3) 0.1921(2) 0.0573(7) Uani 1 1 d .
N1 N 0.084(2) 0.1354(19) 0.1434(13) 0.062(5) Uani 1 1 d .
N2 N 0.106(2) 0.3985(16) 0.3405(13) 0.054(4) Uani 1 1 d .
N3 N 0.117(2) 0.4059(15) 0.0946(13) 0.051(4) Uani 1 1 d .
N4 N -0.220(2) 0.3189(16) 0.1915(12) 0.049(4) Uani 1 1 d .
C1 C 0.109(2) 0.028(2) 0.1216(14) 0.046(5) Uani 1 1 d .
C2 C 0.142(3) -0.108(2) 0.0968(18) 0.080(7) Uani 1 1 d .
H2A H 0.2287 -0.1165 0.1417 0.120 Uiso 1 1 calc R
H2B H 0.1715 -0.1479 0.0225 0.120 Uiso 1 1 calc R
H2C H 0.0481 -0.1512 0.1095 0.120 Uiso 1 1 calc R
C3 C 0.175(3) 0.428(2) 0.4193(16) 0.058(6) Uani 1 1 d .
C4 C 0.259(3) 0.462(2) 0.5223(17) 0.074(7) Uani 1 1 d .
H4A H 0.1943 0.4375 0.5712 0.112 Uiso 1 1 calc R
H4B H 0.2793 0.5544 0.5516 0.112 Uiso 1 1 calc R
H4C H 0.3589 0.4165 0.5118 0.112 Uiso 1 1 calc R
C5 C 0.184(2) 0.450(2) 0.0471(15) 0.048(5) Uani 1 1 d .
C6 C 0.269(3) 0.516(2) -0.0127(16) 0.062(6) Uani 1 1 d .
H6A H 0.1937 0.5442 -0.0540 0.093 Uiso 1 1 calc R
H6B H 0.3433 0.4565 -0.0603 0.093 Uiso 1 1 calc R
H6C H 0.3263 0.5896 0.0364 0.093 Uiso 1 1 calc R
C7 C -0.351(3) 0.2956(18) 0.1982(13) 0.047(5) Uani 1 1 d .
C8 C -0.527(2) 0.264(2) 0.2102(18) 0.066(6) Uani 1 1 d .
H8A H -0.5372 0.2377 0.2710 0.098 Uiso 1 1 calc R
H8B H -0.5628 0.1943 0.1462 0.098 Uiso 1 1 calc R
H8C H -0.5902 0.3399 0.2209 0.098 Uiso 1 1 calc R

loop_
_atom_site_aniso_label
_atom_site_aniso_U_11
_atom_site_aniso_U_22
_atom_site_aniso_U_33
_atom_site_aniso_U_23
_atom_site_aniso_U_13
_atom_site_aniso_U_12
Bi1 0.0291(4) 0.0357(4) 0.0250(4) 0.0045(3) -0.0042(3) 0.0022(3)
I1 0.0669(10) 0.0781(11) 0.0271(7) 0.0138(6) -0.0057(6) 0.0153(7)
I2 0.0296(7) 0.0446(8) 0.0454(7) 0.0022(6) -0.0092(5) 0.0075(5)
I3 0.0340(7) 0.0359(7) 0.0517(8) 0.0024(6) -0.0046(5) -0.0010(5)
I4 0.0488(8) 0.0454(8) 0.0368(7) 0.0143(6) -0.0045(5) -0.0106(6)
I5 0.0325(7) 0.0379(7) 0.0311(6) 0.0107(5) -0.0039(5) 0.0052(5)
Cu1 0.0487(16) 0.0624(17) 0.0459(14) 0.0131(12) -0.0071(11) -0.0016(12)
Cu2 0.0525(16) 0.0701(19) 0.0470(15) 0.0188(13) -0.0080(12) -0.0032(13)
N1 0.067(13) 0.063(13) 0.048(11) 0.011(10) -0.007(9) -0.003(10)
N2 0.053(11) 0.063(12) 0.050(11) 0.026(9) 0.000(9) -0.007(9)
N3 0.060(12) 0.040(10) 0.057(11) 0.022(8) 0.003(9) 0.005(8)
N4 0.046(11) 0.055(11) 0.050(10) 0.024(8) 0.002(8) 0.006(9)
C1 0.059(14) 0.049(13) 0.033(11) 0.018(10) -0.006(9) -0.005(10)
C2 0.076(18) 0.09(2) 0.058(15) 0.007(13) -0.026(12) -0.001(14)
C3 0.072(16) 0.056(14) 0.040(12) 0.012(10) -0.017(11) 0.002(11)
C4 0.072(17) 0.073(17) 0.061(15) 0.005(12) -0.029(12) -0.018(13)
C5 0.042(12) 0.056(14) 0.046(12) 0.020(10) -0.008(9) 0.002(10)
C6 0.074(16) 0.067(15) 0.052(13) 0.029(11) 0.017(11) -0.010(12)
C7 0.077(16) 0.040(12) 0.025(10) 0.015(8) -0.008(10) 0.013(11)
C8 0.055(15) 0.074(16) 0.085(17) 0.049(14) -0.020(12) 0.004(12)

loop_
_atom_type_symbol
_atom_type_description
_atom_type_scat_dispersion_real
_atom_type_scat_dispersion_imag
_atom_type_scat_source
C C 0.0033 0.0016 'International Tables Vol C Tables 4.2.6.8 and 6.1.1.4'
H H 0.0000 0.0000 'International Tables Vol C Tables 4.2.6.8 and 6.1.1.4'
N N 0.0061 0.0033 'International Tables Vol C Tables 4.2.6.8 and 6.1.1.4'
Cu Cu 0.3201 1.2651 'International Tables Vol C Tables 4.2.6.8 and 6.1.1.4'
I I -0.4742 1.8119 'International Tables Vol C Tables 4.2.6.8 and 6.1.1.4'
Bi Bi -4.1077 10.2566 'International Tables Vol C Tables 4.2.6.8 and 6.1.1.4'

loop_
_geom_angle_atom_site_label_1
_geom_angle_atom_site_label_2
_geom_angle_atom_site_label_3
_geom_angle
_geom_angle_site_symmetry_1
_geom_angle_site_symmetry_3
I1 Bi1 I2 92.84(4) . .
I1 Bi1 I4 91.76(4) . .
I2 Bi1 I4 95.29(5) . .
I1 Bi1 I3 93.40(4) . .
I2 Bi1 I3 89.80(5) . .
I4 Bi1 I3 172.57(4) . .
I1 Bi1 I5 92.02(4) . 2_656
I2 Bi1 I5 172.07(4) . 2_656
I4 Bi1 I5 90.82(5) . 2_656
I3 Bi1 I5 83.66(5) . 2_656
I1 Bi1 I5 175.81(4) . .
I2 Bi1 I5 89.79(3) . .
I4 Bi1 I5 84.75(3) . .
I3 Bi1 I5 89.87(3) . .
I5 Bi1 I5 85.73(3) 2_656 .
I1 Bi1 Bi1 135.72(4) . 2_656
I2 Bi1 Bi1 131.37(4) . 2_656
I4 Bi1 Bi1 86.91(4) . 2_656
I3 Bi1 Bi1 85.67(4) . 2_656
I5 Bi1 Bi1 43.81(2) 2_656 2_656
I5 Bi1 Bi1 41.92(3) . 2_656
Cu1 I2 Bi1 118.50(8) 1_455 .
Cu1 I3 Bi1 85.22(7) . .
Cu1 I4 Bi1 86.62(7) 2_656 .
Cu1 I4 Cu1 83.44(7) 2_656 1_455
Bi1 I4 Cu1 73.22(6) . 1_455
Cu1 I5 Bi1 82.79(7) 2_656 2_656
Cu1 I5 Bi1 79.08(6) 2_656 .
Bi1 I5 Bi1 94.27(3) 2_656 .
I4 Cu1 I3 113.83(11) 2_656 .
I4 Cu1 I2 107.78(10) 2_656 1_655
I3 Cu1 I2 104.74(10) . 1_655
I4 Cu1 I5 107.60(9) 2_656 2_656
I3 Cu1 I5 105.21(9) . 2_656
I2 Cu1 I5 117.91(10) 1_655 2_656
I4 Cu1 Cu1 66.48(7) 2_656 2_756
I3 Cu1 Cu1 177.49(11) . 2_756
I2 Cu1 Cu1 77.34(8) 1_655 2_756
I5 Cu1 Cu1 72.44(8) 2_656 2_756
N4 Cu2 N2 111.9(7) . .
N4 Cu2 N3 116.2(7) . .
N2 Cu2 N3 112.1(7) . .
N4 Cu2 N1 105.1(7) . .
N2 Cu2 N1 101.9(7) . .
N3 Cu2 N1 108.4(7) . .
C1 N1 Cu2 173.0(18) . .
C3 N2 Cu2 170.2(18) . .
C5 N3 Cu2 173.3(18) . .
C7 N4 Cu2 166.5(16) . .
N1 C1 C2 178(2) . .
C1 C2 H2A 109.5 . .
C1 C2 H2B 109.5 . .
H2A C2 H2B 109.5 . .
C1 C2 H2C 109.5 . .
H2A C2 H2C 109.5 . .
H2B C2 H2C 109.5 . .
N2 C3 C4 178(2) . .
C3 C4 H4A 109.5 . .
C3 C4 H4B 109.5 . .
H4A C4 H4B 109.5 . .
C3 C4 H4C 109.5 . .
H4A C4 H4C 109.5 . .
H4B C4 H4C 109.5 . .
N3 C5 C6 176(2) . .
C5 C6 H6A 109.5 . .
C5 C6 H6B 109.5 . .
H6A C6 H6B 109.5 . .
C5 C6 H6C 109.5 . .
H6A C6 H6C 109.5 . .
H6B C6 H6C 109.5 . .
N4 C7 C8 178.4(18) . .
C7 C8 H8A 109.5 . .
C7 C8 H8B 109.5 . .
H8A C8 H8B 109.5 . .
C7 C8 H8C 109.5 . .
H8A C8 H8C 109.5 . .
H8B C8 H8C 109.5 . .

loop_
_geom_bond_atom_site_label_1
_geom_bond_atom_site_label_2
_geom_bond_distance
_geom_bond_site_symmetry_2
Bi1 I1 2.923(2) .
Bi1 I2 2.9998(17) .
Bi1 I4 3.0029(18) .
Bi1 I3 3.1286(18) .
Bi1 I5 3.2175(17) 2_656
Bi1 I5 3.334(2) .
Bi1 Bi1 4.803(2) 2_656
I2 Cu1 2.652(3) 1_455
I3 Cu1 2.643(3) .
I4 Cu1 2.616(3) 2_656
I4 Cu1 4.786(3) 1_455
I5 Cu1 2.685(3) 2_656
I5 Bi1 3.2175(17) 2_656
Cu1 I4 2.616(3) 2_656
Cu1 I2 2.652(3) 1_655
Cu1 I5 2.685(3) 2_656
Cu1 Cu1 5.185(5) 2_756
Cu2 N4 1.968(18) .
Cu2 N2 1.985(16) .
Cu2 N3 2.010(16) .
Cu2 N1 2.04(2) .
N1 C1 1.13(2) .
N2 C3 1.13(2) .
N3 C5 1.08(2) .
N4 C7 1.13(2) .
C1 C2 1.44(3) .
C2 H2A 0.9600 .
C2 H2B 0.9600 .
C2 H2C 0.9600 .
C3 C4 1.46(3) .
C4 H4A 0.9600 .
C4 H4B 0.9600 .
C4 H4C 0.9600 .
C5 C6 1.45(2) .
C6 H6A 0.9600 .
C6 H6B 0.9600 .
C6 H6C 0.9600 .
C7 C8 1.52(3) .
C8 H8A 0.9600 .
C8 H8B 0.9600 .
C8 H8C 0.9600 .
